data_2011280
loop_
_publ_author_name
'K\"orner, Ferdinand'
'Sch\"urmann, Markus'
'Preut, Hans'
'Kreiser, Wolfgang'

_publ_section_title
;(--)-(1<i>R</i>,2<i>S</i>,2'<i>R</i>,5<i>R</i>)-2-(1-Hydroxyprop-2-yl)-5-methylcyclohexanol.
 Corrigendum
;
_journal_issue 8
_journal_name_full 'Acta Crystallographica Section C'
_journal_page_first 1056
_journal_page_last 1056
_journal_paper_doi 10.1107/S0108270100005011
_journal_volume 56
_journal_year 2000
_chemical_formula_moiety 'C10 H20 O2'
_chemical_formula_sum 'C10 H20 O2'
_chemical_formula_weight 172.26
_chemical_name_systematic
;
(-)-(1R,2S,2'R,5R)-2-(1-Hydroxyprop-2-yl)-5-methylcyclohexanol
;
_space_group_IT_number 4
_symmetry_cell_setting monoclinic
_symmetry_space_group_name_Hall 'P 2yb'
_symmetry_space_group_name_H-M 'P 1 21 1'
_audit_creation_method SHELXL-97
_cell_angle_alpha 90.00
_cell_angle_beta 106.783(3)
_cell_angle_gamma 90.00
_cell_formula_units_Z 2
_cell_length_a 8.5710(7)
_cell_length_b 6.4665(3)
_cell_length_c 9.8502(8)
_cell_measurement_reflns_used 6694
_cell_measurement_temperature 291.0(10)
_cell_measurement_theta_max 25.76
_cell_measurement_theta_min 3.73
_cell_volume 522.69(7)
_computing_cell_refinement 'DENZO and SCALEPACK (Otwinowski & Minor, 1997)'
_computing_data_collection 'Nonius KappaCCD Software (Nonius, 1998)'
_computing_data_reduction 'DENZO and SCALEPACK'
_computing_publication_material SHELXL97
_computing_structure_refinement 'SHELXL97 (Sheldrick, 1997)'
_computing_structure_solution 'SHELXS97 (Sheldrick, 1997)'
_diffrn_ambient_temperature 291.0(10)
_diffrn_detector_area_resol_mean '19 vertical, 18 horizontal'
_diffrn_measured_fraction_theta_full .975
_diffrn_measured_fraction_theta_max .975
_diffrn_measurement_device_type 'Nonius KappaCCD'
_diffrn_measurement_method
;
360 frames via \w-rotation (\D\w = 1\%) and two times 60 s per frame
;
_diffrn_radiation_monochromator graphite
_diffrn_radiation_source 'fine-focus sealed tube'
_diffrn_radiation_type MoK\a
_diffrn_radiation_wavelength .71069
_diffrn_reflns_av_R_equivalents .022
_diffrn_reflns_av_sigmaI/netI .0410
_diffrn_reflns_limit_h_max 10
_diffrn_reflns_limit_h_min -10
_diffrn_reflns_limit_k_max 7
_diffrn_reflns_limit_k_min -7
_diffrn_reflns_limit_l_max 11
_diffrn_reflns_limit_l_min -11
_diffrn_reflns_number 6694
_diffrn_reflns_theta_full 25.76
_diffrn_reflns_theta_max 25.76
_diffrn_reflns_theta_min 3.73
_diffrn_standards_decay_% 0
_diffrn_standards_number 'not determined'
_exptl_absorpt_coefficient_mu .074
_exptl_absorpt_correction_type none
_exptl_crystal_colour colourless
_exptl_crystal_density_diffrn 1.095
_exptl_crystal_density_method 'not measured'
_exptl_crystal_description needle
_exptl_crystal_F_000 192
_exptl_crystal_size_max .30
_exptl_crystal_size_mid .08
_exptl_crystal_size_min .05
_refine_diff_density_max .08
_refine_diff_density_min -.10
_refine_ls_extinction_coef .060(13)
_refine_ls_extinction_method SHELXL97
_refine_ls_goodness_of_fit_ref 1.012
_refine_ls_hydrogen_treatment constr
_refine_ls_matrix_type full
_refine_ls_number_parameters 114
_refine_ls_number_reflns 1065
_refine_ls_number_restraints 1
_refine_ls_restrained_S_all 1.012
_refine_ls_R_factor_all .063
_refine_ls_R_factor_gt .036
_refine_ls_shift/su_max <0.001
_refine_ls_shift/su_mean .000
_refine_ls_structure_factor_coef Fsqd
_refine_ls_weighting_details 'w = 1/[\s^2^(Fo^2^)+(0.0457P)^2^+0.0006P] where P = (Fo^2^+2Fc^2^)/3'
_refine_ls_weighting_scheme calc
_refine_ls_wR_factor_ref .081
_reflns_number_gt 761
_reflns_number_total 1065
_reflns_threshold_expression I>2\s(I)
_cod_data_source_file sk1383.cif
_cod_data_source_block I
_cod_depositor_comments
;
The following automatic conversions were performed:

'_refine_ls_weighting_scheme' value 'calc w =
1/[\s^2^(Fo^2^)+(0.0457P)^2^+0.0006P] where P = (Fo^2^+2Fc^2^)/3' was
changed to 'calc'. New tag '_refine_ls_weighting_details' was
created. The value of the new tag was set to 'w =
1/[\s^2^(Fo^2^)+(0.0457P)^2^+0.0006P] where P = (Fo^2^+2Fc^2^)/3'.

Automatic conversion script
Id: cif_fix_values 3143 2015-03-26 13:38:13Z robertas 
;
_cod_original_cell_volume 522.69(6)
_cod_original_sg_symbol_H-M 'P 21'
_cod_database_code 2011280
_cod_database_fobs_code 2011280

loop_
_symmetry_equiv_pos_as_xyz
'x, y, z'
'-x, y+1/2, -z'

loop_
_atom_site_label
_atom_site_fract_x
_atom_site_fract_y
_atom_site_fract_z
_atom_site_U_iso_or_equiv
_atom_site_adp_type
_atom_site_calc_flag
_atom_site_refinement_flags
_atom_site_occupancy
_atom_site_disorder_assembly
_atom_site_disorder_group
_atom_site_type_symbol
O1 .40833(18) .3316(2) .35093(19) .0553(5) Uani d . 1 . . O
H1 .4230 .4567 .3605 .083 Uiso calc R 1 . . H
O1' .4694(2) -.2645(2) .37048(18) .0678(6) Uani d . 1 . . O
H1' .5129 -.2297 .4528 .102 Uiso calc R 1 . . H
C1 .2434(2) .2922(3) .2694(2) .0450(6) Uani d . 1 . . C
H1A .2238 .3614 .1775 .054 Uiso calc R 1 . . H
C1' .4989(3) -.1110(4) .2770(3) .0592(6) Uani d . 1 . . C
H1'1 .5702 -.1672 .2256 .071 Uiso calc R 1 . . H
H1'2 .5534 .0065 .3318 .071 Uiso calc R 1 . . H
C2 .2225(3) .0607(3) .2438(2) .0446(6) Uani d . 1 . . C
H2 .2411 -.0048 .3368 .053 Uiso calc R 1 . . H
C2' .3418(3) -.0403(3) .1730(2) .0502(6) Uani d . 1 . . C
H2' .2877 -.1650 .1254 .060 Uiso calc R 1 . . H
C3 .0450(3) .0174(4) .1604(2) .0609(7) Uani d . 1 . . C
H3A .0236 .0765 .0663 .073 Uiso calc R 1 . . H
H3B .0292 -.1309 .1499 .073 Uiso calc R 1 . . H
C3' .3791(3) .0932(4) .0584(3) .0681(8) Uani d . 1 . . C
H3'1 .4409 .2121 .1014 .102 Uiso calc R 1 . . H
H3'2 .2789 .1373 -.0079 .102 Uiso calc R 1 . . H
H3'3 .4410 .0140 .0096 .102 Uiso calc R 1 . . H
C4 -.0768(3) .1050(4) .2310(3) .0659(8) Uani d . 1 . . C
H4A -.1864 .0805 .1704 .079 Uiso calc R 1 . . H
H4B -.0651 .0334 .3199 .079 Uiso calc R 1 . . H
C5 -.0529(3) .3352(4) .2594(3) .0601(7) Uani d . 1 . . C
H5 -.0746 .4055 .1677 .072 Uiso calc R 1 . . H
C5A -.1712(3) .4215(6) .3354(3) .0899(10) Uani d . 1 . . C
H5A1 -.2812 .3947 .2795 .135 Uiso calc R 1 . . H
H5A2 -.1551 .5680 .3481 .135 Uiso calc R 1 . . H
H5A3 -.1516 .3561 .4263 .135 Uiso calc R 1 . . H
C6 .1243(3) .3769(4) .3423(2) .0553(6) Uani d . 1 . . C
H6A .1406 .5249 .3548 .066 Uiso calc R 1 . . H
H6B .1465 .3149 .4356 .066 Uiso calc R 1 . . H

loop_
_atom_site_aniso_label
_atom_site_aniso_U_11
_atom_site_aniso_U_22
_atom_site_aniso_U_33
_atom_site_aniso_U_12
_atom_site_aniso_U_13
_atom_site_aniso_U_23
O1 .0504(10) .0389(8) .0707(11) -.0058(7) .0085(8) -.0043(7)
O1' .0800(13) .0374(9) .0742(12) -.0061(8) .0038(10) .0021(8)
C1 .0415(13) .0419(13) .0489(13) -.0007(10) .0087(11) .0020(10)
C1' .0589(16) .0423(13) .0765(16) -.0006(11) .0199(13) -.0046(12)
C2 .0465(14) .0391(13) .0463(12) -.0045(10) .0105(11) .0007(10)
C2' .0532(15) .0404(13) .0562(14) -.0031(10) .0145(12) -.0073(10)
C3 .0564(17) .0560(14) .0681(16) -.0105(12) .0146(14) -.0116(13)
C3' .0762(18) .0692(18) .0643(16) .0017(13) .0288(14) -.0007(13)
C4 .0457(15) .0751(18) .0748(17) -.0080(12) .0142(13) -.0043(14)
C5 .0526(15) .0684(17) .0587(15) .0093(13) .0153(12) .0021(13)
C5A .063(2) .112(3) .098(2) .0151(17) .0303(17) -.014(2)
C6 .0590(15) .0466(14) .0590(14) .0036(11) .0150(12) -.0039(11)

loop_
_atom_type_symbol
_atom_type_description
_atom_type_scat_dispersion_real
_atom_type_scat_dispersion_imag
_atom_type_scat_source
C C .0033 .0016 'International Tables Vol C Tables 4.2.6.8 and 6.1.1.4'
H H .0000 .0000 'International Tables Vol C Tables 4.2.6.8 and 6.1.1.4'
O O .0106 .0060 'International Tables Vol C Tables 4.2.6.8 and 6.1.1.4'

loop_
_geom_angle_atom_site_label_1
_geom_angle_atom_site_label_2
_geom_angle_atom_site_label_3
_geom_angle
C1 O1 H1 109.5
C1' O1' H1' 109.5
O1 C1 C6 111.23(18)
O1 C1 C2 108.52(16)
C6 C1 C2 111.91(19)
O1 C1 H1A 108.4
C6 C1 H1A 108.4
C2 C1 H1A 108.4
O1' C1' C2' 111.09(18)
O1' C1' H1'1 109.4
C2' C1' H1'1 109.4
O1' C1' H1'2 109.4
C2' C1' H1'2 109.4
H1'1 C1' H1'2 108.0
C1 C2 C3 108.66(19)
C1 C2 C2' 115.59(19)
C3 C2 C2' 111.53(17)
C1 C2 H2 106.9
C3 C2 H2 106.9
C2' C2 H2 106.9
C1' C2' C3' 109.70(19)
C1' C2' C2 113.63(18)
C3' C2' C2 113.79(19)
C1' C2' H2' 106.4
C3' C2' H2' 106.4
C2 C2' H2' 106.4
C4 C3 C2 113.2(2)
C4 C3 H3A 108.9
C2 C3 H3A 108.9
C4 C3 H3B 108.9
C2 C3 H3B 108.9
H3A C3 H3B 107.8
C2' C3' H3'1 109.5
C2' C3' H3'2 109.5
H3'1 C3' H3'2 109.5
C2' C3' H3'3 109.5
H3'1 C3' H3'3 109.5
H3'2 C3' H3'3 109.5
C5 C4 C3 112.1(2)
C5 C4 H4A 109.2
C3 C4 H4A 109.2
C5 C4 H4B 109.2
C3 C4 H4B 109.2
H4A C4 H4B 107.9
C4 C5 C6 109.4(2)
C4 C5 C5A 112.0(3)
C6 C5 C5A 111.8(2)
C4 C5 H5 107.8
C6 C5 H5 107.8
C5A C5 H5 107.8
C5 C5A H5A1 109.5
C5 C5A H5A2 109.5
H5A1 C5A H5A2 109.5
C5 C5A H5A3 109.5
H5A1 C5A H5A3 109.5
H5A2 C5A H5A3 109.5
C1 C6 C5 112.73(18)
C1 C6 H6A 109.0
C5 C6 H6A 109.0
C1 C6 H6B 109.0
C5 C6 H6B 109.0
H6A C6 H6B 107.8

loop_
_geom_bond_atom_site_label_1
_geom_bond_atom_site_label_2
_geom_bond_site_symmetry_2
_geom_bond_distance
_geom_bond_publ_flag
O1 C1 . 1.433(3) ?
O1 H1 . .8200 ?
O1' C1' . 1.425(3) ?
O1' H1' . .8200 ?
C1 C6 . 1.510(3) ?
C1 C2 . 1.520(3) ?
C1 H1A . .9800 ?
C1' C2' . 1.508(3) ?
C1' H1'1 . .9700 ?
C1' H1'2 . .9700 ?
C2 C3 . 1.532(3) ?
C2 C2' . 1.539(3) ?
C2 H2 . .9800 ?
C2' C3' . 1.527(3) ?
C2' H2' . .9800 ?
C3 C4 . 1.521(3) ?
C3 H3A . .9700 ?
C3 H3B . .9700 ?
C3' H3'1 . .9600 ?
C3' H3'2 . .9600 ?
C3' H3'3 . .9600 ?
C4 C5 . 1.517(4) ?
C4 H4A . .9700 ?
C4 H4B . .9700 ?
C5 C6 . 1.527(3) ?
C5 C5A . 1.529(3) ?
C5 H5 . .9800 ?
C5A H5A1 . .9600 ?
C5A H5A2 . .9600 ?
C5A H5A3 . .9600 ?
C6 H6A . .9700 ?
C6 H6B . .9700 ?

loop_
_geom_hbond_atom_site_label_D
_geom_hbond_atom_site_label_H
_geom_hbond_atom_site_label_A
_geom_hbond_site_symmetry_A
_geom_hbond_distance_DH
_geom_hbond_distance_HA
_geom_hbond_distance_DA
_geom_hbond_angle_DHA
O1 H1 O1' 1_565 .82 1.84 2.660(2) 174
O1' H1' O1 2_646 .82 1.90 2.712(2) 173

loop_
_geom_torsion_atom_site_label_1
_geom_torsion_atom_site_label_2
_geom_torsion_atom_site_label_3
_geom_torsion_atom_site_label_4
_geom_torsion
O1 C1 C2 C3 178.33(17)
C6 C1 C2 C3 55.2(2)
O1 C1 C2 C2' -55.4(2)
C6 C1 C2 C2' -178.56(18)
O1' C1' C2' C3' -169.72(18)
O1' C1' C2' C2 61.7(2)
C1 C2 C2' C1' 88.2(2)
C3 C2 C2' C1' -147.1(2)
C1 C2 C2' C3' -38.3(3)
C3 C2 C2' C3' 86.4(2)
C1 C2 C3 C4 -54.5(3)
C2' C2 C3 C4 177.0(2)
C2 C3 C4 C5 55.2(3)
C3 C4 C5 C6 -53.2(3)
C3 C4 C5 C5A -177.8(2)
O1 C1 C6 C5 -179.2(2)
C2 C1 C6 C5 -57.6(2)
C4 C5 C6 C1 55.1(3)
C5A C5 C6 C1 179.8(2)

loop_
_cod_related_entry_id
_cod_related_entry_database
_cod_related_entry_code
1 ChemSpider 9427301
